data_7210561
loop_
_publ_author_name
'Chen, Lei'
'Zhang, Li'
'Li, Shun-Li'
'Qiu, Yong-Qing'
'Shao, Kui-Zhan'
'Wang, Xin-Long'
'Su, Zhong-Min'

_publ_section_title
;
 Self-assembly of metal--organic frameworks based on N-donor ligand and
 flexible tricarboxylic acids with different angular characters
;
_journal_issue 40
_journal_name_full CrystEngComm
_journal_page_first 8214
_journal_paper_doi 10.1039/c3ce40910d
_journal_volume 15
_journal_year 2013
_chemical_formula_sum 'C68 H64 N12 O22 Zn3'
_chemical_formula_weight 1597.42
_chemical_name_systematic
;
 ?
;
_space_group_IT_number 14
_symmetry_cell_setting monoclinic
_symmetry_space_group_name_Hall '-P 2yn'
_symmetry_space_group_name_H-M 'P 1 21/n 1'
_atom_sites_solution_hydrogens geom
_atom_sites_solution_primary direct
_atom_sites_solution_secondary difmap
_audit_creation_method SHELXL-97
_cell_angle_alpha 90.00
_cell_angle_beta 97.0040(10)
_cell_angle_gamma 90.00
_cell_formula_units_Z 4
_cell_length_a 11.0420(7)
_cell_length_b 42.9060(10)
_cell_length_c 15.604(3)
_cell_measurement_reflns_used 'total reflection'
_cell_measurement_temperature 293(2)
_cell_measurement_theta_max 26.04
_cell_measurement_theta_min 1.33
_cell_volume 7337.5(15)
_computing_cell_refinement 'Bruker SMART'
_computing_data_collection 'Bruker SMART'
_computing_data_reduction 'Bruker SMART'
_computing_molecular_graphics 'Bruker SHELXTL'
_computing_publication_material 'Bruker SHELXTL'
_computing_structure_refinement 'SHELXL-97 (Sheldrick, 1997)'
_computing_structure_solution 'SHELXS-97 (Sheldrick, 1990)'
_diffrn_ambient_temperature 293(2)
_diffrn_measured_fraction_theta_full 0.998
_diffrn_measured_fraction_theta_max 0.998
_diffrn_measurement_device_type 'Bruker SMART APEX II CCD area-detector'
_diffrn_measurement_method '\f and \w scans'
_diffrn_radiation_monochromator graphite
_diffrn_radiation_source 'fine-focus sealed tube'
_diffrn_radiation_type MoK\a
_diffrn_radiation_wavelength 0.71069
_diffrn_reflns_av_R_equivalents 0.0535
_diffrn_reflns_av_sigmaI/netI 0.0772
_diffrn_reflns_limit_h_max 13
_diffrn_reflns_limit_h_min -12
_diffrn_reflns_limit_k_max 48
_diffrn_reflns_limit_k_min -50
_diffrn_reflns_limit_l_max 13
_diffrn_reflns_limit_l_min -18
_diffrn_reflns_number 37422
_diffrn_reflns_theta_full 24.99
_diffrn_reflns_theta_max 24.99
_diffrn_reflns_theta_min 0.95
_diffrn_standards_interval_time 0
_diffrn_standards_number 0
_exptl_absorpt_coefficient_mu 1.055
_exptl_absorpt_correction_T_max 0.798
_exptl_absorpt_correction_T_min 0.757
_exptl_absorpt_correction_type multi-scan
_exptl_absorpt_process_details 'SADABS (Sheldrick, 1996)'
_exptl_crystal_colour colorless
_exptl_crystal_density_diffrn 1.446
_exptl_crystal_density_method 'not measured'
_exptl_crystal_description block
_exptl_crystal_F_000 3288
_exptl_crystal_size_max 0.27
_exptl_crystal_size_mid 0.26
_exptl_crystal_size_min 0.22
_refine_diff_density_max 0.989
_refine_diff_density_min -0.756
_refine_diff_density_rms 0.084
_refine_ls_extinction_method none
_refine_ls_goodness_of_fit_ref 0.969
_refine_ls_hydrogen_treatment constr
_refine_ls_matrix_type full
_refine_ls_number_parameters 874
_refine_ls_number_reflns 12894
_refine_ls_number_restraints 57
_refine_ls_restrained_S_all 0.973
_refine_ls_R_factor_all 0.1055
_refine_ls_R_factor_gt 0.0624
_refine_ls_shift/su_max 0.001
_refine_ls_shift/su_mean 0.000
_refine_ls_structure_factor_coef Fsqd
_refine_ls_weighting_details 'calc w=1/[\s^2^(Fo^2^)+(0.1050P)^2^+0.0000P] where P=(Fo^2^+2Fc^2^)/3'
_refine_ls_weighting_scheme calc
_refine_ls_wR_factor_gt 0.1658
_refine_ls_wR_factor_ref 0.1820
_reflns_number_gt 7411
_reflns_number_total 12894
_reflns_threshold_expression >2sigma(I)
_cod_data_source_file c3ce40910d.txt
_cod_data_source_block mm
_cod_original_cell_volume 7337.5(14)
_cod_original_sg_symbol_Hall '-P 2yn '
_cod_original_sg_symbol_H-M P2(1)/n
_cod_database_code 7210561

loop_
_symmetry_equiv_pos_as_xyz
'x, y, z'
'-x+1/2, y+1/2, -z+1/2'
'-x, -y, -z'
'x-1/2, -y-1/2, z-1/2'

loop_
_atom_site_label
_atom_site_type_symbol
_atom_site_fract_x
_atom_site_fract_y
_atom_site_fract_z
_atom_site_U_iso_or_equiv
_atom_site_adp_type
_atom_site_occupancy
_atom_site_symmetry_multiplicity
_atom_site_calc_flag
_atom_site_refinement_flags
C1 C -0.3622(4) 0.22628(12) 1.1862(3) 0.0385(12) Uani 1 1 d .
C2 C -0.4637(4) 0.22192(12) 1.1253(3) 0.0393(12) Uani 1 1 d .
H2 H -0.5382 0.2306 1.1343 0.047 Uiso 1 1 calc R
C3 C -0.4545(4) 0.20484(12) 1.0518(3) 0.0386(12) Uani 1 1 d .
C4 C -0.3441(4) 0.19051(12) 1.0388(3) 0.0438(13) Uani 1 1 d .
H4 H -0.3382 0.1786 0.9897 0.053 Uiso 1 1 calc R
C5 C -0.2444(4) 0.19448(13) 1.1003(4) 0.0458(14) Uani 1 1 d .
C6 C -0.2505(4) 0.21268(13) 1.1718(3) 0.0449(14) Uani 1 1 d .
H6 H -0.1810 0.2160 1.2107 0.054 Uiso 1 1 calc R
C7 C -0.3699(5) 0.24566(12) 1.2650(3) 0.0413(12) Uani 1 1 d .
C8 C -0.5585(5) 0.20396(13) 0.9795(3) 0.0422(13) Uani 1 1 d .
C9 C -0.1171(5) 0.16102(15) 1.0262(4) 0.0605(17) Uani 1 1 d .
H9A H -0.1214 0.1729 0.9730 0.073 Uiso 1 1 calc R
H9B H -0.1822 0.1457 1.0201 0.073 Uiso 1 1 calc R
C10 C 0.0051(5) 0.14475(14) 1.0428(3) 0.0466(14) Uani 1 1 d .
C11 C 0.0158(5) 0.11396(16) 1.0237(4) 0.0656(18) Uani 1 1 d .
H11 H -0.0532 0.1029 1.0009 0.079 Uiso 1 1 calc R
C12 C 0.1255(6) 0.09894(17) 1.0372(5) 0.073(2) Uani 1 1 d .
H12 H 0.1292 0.0778 1.0242 0.087 Uiso 1 1 calc R
C13 C 0.2292(5) 0.11399(16) 1.0691(4) 0.0564(16) Uani 1 1 d .
C14 C 0.2213(5) 0.14459(16) 1.0889(4) 0.0590(17) Uani 1 1 d .
H14 H 0.2917 0.1553 1.1105 0.071 Uiso 1 1 calc R
C15 C 0.1081(5) 0.16066(14) 1.0776(4) 0.0523(15) Uani 1 1 d .
H15 H 0.1035 0.1815 1.0933 0.063 Uiso 1 1 calc R
C16 C 0.3477(8) 0.0967(2) 1.0809(6) 0.1051(13) Uani 1 1 d U
C17 C 0.7387(5) 0.07404(14) 0.8708(4) 0.0518(15) Uani 1 1 d .
C18 C 0.6817(5) 0.09619(14) 0.8167(4) 0.0516(15) Uani 1 1 d .
H18 H 0.6328 0.1112 0.8384 0.062 Uiso 1 1 calc R
C19 C 0.6965(5) 0.09639(14) 0.7300(4) 0.0550(16) Uani 1 1 d .
C20 C 0.7724(6) 0.07376(16) 0.6998(5) 0.0684(18) Uani 1 1 d .
H20 H 0.7829 0.0733 0.6416 0.082 Uiso 1 1 calc R
C21 C 0.8312(6) 0.05233(16) 0.7547(5) 0.0687(19) Uani 1 1 d .
C22 C 0.8153(5) 0.05188(14) 0.8402(4) 0.0607(17) Uani 1 1 d .
H22 H 0.8547 0.0371 0.8772 0.073 Uiso 1 1 calc R
C23 C 0.7154(5) 0.07255(15) 0.9643(4) 0.0558(15) Uani 1 1 d .
C24 C 0.6275(6) 0.11874(17) 0.6686(5) 0.0661(18) Uani 1 1 d .
C25 C 0.9438(8) 0.0308(2) 0.6435(6) 0.1145(15) Uani 1 1 d U
H25A H 0.9880 0.0501 0.6376 0.137 Uiso 1 1 calc R
H25B H 0.8731 0.0306 0.6001 0.137 Uiso 1 1 calc R
C26 C 1.0274(10) 0.0025(3) 0.6308(6) 0.1149(16) Uani 1 1 d U
C27 C 0.9625(12) -0.0268(2) 0.6113(7) 0.150(4) Uani 1 1 d U
H27 H 0.8785 -0.0297 0.6079 0.180 Uiso 1 1 calc R
C28 C 1.0557(11) -0.0519(2) 0.5976(7) 0.132(4) Uani 1 1 d .
H28 H 1.0284 -0.0723 0.5888 0.159 Uiso 1 1 calc R
C29 C 1.1775(10) -0.0461(2) 0.5974(5) 0.103(3) Uani 1 1 d D
C30 C 1.2258(9) -0.0154(3) 0.6103(7) 0.149(5) Uani 1 1 d .
H30 H 1.3088 -0.0122 0.6088 0.179 Uiso 1 1 calc R
C31 C 1.1514(10) 0.0101(3) 0.6254(7) 0.148(5) Uani 1 1 d .
H31 H 1.1811 0.0304 0.6313 0.178 Uiso 1 1 calc R
C32 C 1.2529(10) -0.0728(3) 0.5755(7) 0.115(2) Uani 1 1 d DU
C33 C -0.8761(5) 0.24615(15) 1.0745(4) 0.0580(16) Uani 1 1 d .
H33 H -0.8016 0.2409 1.1055 0.070 Uiso 1 1 calc R
C34 C -0.9656(6) 0.26066(16) 1.1070(4) 0.0655(18) Uani 1 1 d .
H34 H -0.9656 0.2671 1.1639 0.079 Uiso 1 1 calc R
C35 C -1.1738(5) 0.27893(14) 1.0443(4) 0.0517(15) Uani 1 1 d .
C36 C -1.1867(6) 0.3020(2) 1.1002(5) 0.096(3) Uani 1 1 d .
H36 H -1.1188 0.3099 1.1344 0.115 Uiso 1 1 calc R
C37 C -1.3043(7) 0.3143(2) 1.1068(6) 0.102(3) Uani 1 1 d .
H37 H -1.3147 0.3295 1.1477 0.122 Uiso 1 1 calc R
C38 C -1.3998(6) 0.30399(16) 1.0544(5) 0.0655(19) Uani 1 1 d .
C39 C -1.6024(6) 0.30254(18) 1.1097(6) 0.1008(16) Uani 1 1 d U
H39 H -1.5875 0.2865 1.1496 0.121 Uiso 1 1 calc R
C40 C -1.7078(6) 0.31802(17) 1.0900(6) 0.1010(16) Uani 1 1 d U
H40 H -1.7810 0.3129 1.1103 0.121 Uiso 1 1 calc R
C41 C -1.5760(5) 0.33921(15) 1.0228(4) 0.0630(18) Uani 1 1 d .
H41 H -1.5376 0.3533 0.9897 0.076 Uiso 1 1 calc R
C42 C -1.3874(5) 0.28047(16) 0.9952(4) 0.0651(18) Uani 1 1 d .
H42 H -1.4550 0.2734 0.9591 0.078 Uiso 1 1 calc R
C43 C -1.2721(5) 0.26755(15) 0.9901(4) 0.0635(18) Uani 1 1 d .
H43 H -1.2619 0.2517 0.9510 0.076 Uiso 1 1 calc R
C44 C -1.0199(5) 0.25081(13) 0.9701(4) 0.0482(14) Uani 1 1 d .
H44 H -1.0661 0.2494 0.9163 0.058 Uiso 1 1 calc R
C45 C -0.9654(5) 0.16838(15) 0.8193(4) 0.0613(17) Uani 1 1 d .
H45 H -1.0353 0.1806 0.8091 0.074 Uiso 1 1 calc R
C46 C -0.9580(6) 0.13885(16) 0.7985(5) 0.076(2) Uani 1 1 d .
H46 H -1.0206 0.1266 0.7709 0.091 Uiso 1 1 calc R
C47 C -0.7885(5) 0.09886(13) 0.8206(4) 0.0518(15) Uani 1 1 d .
C48 C -0.8551(5) 0.07292(15) 0.8344(5) 0.072(2) Uani 1 1 d .
H48 H -0.9368 0.0749 0.8423 0.086 Uiso 1 1 calc R
C49 C -0.8023(6) 0.04375(15) 0.8365(4) 0.0681(19) Uani 1 1 d .
H49 H -0.8479 0.0262 0.8464 0.082 Uiso 1 1 calc R
C50 C -0.6808(5) 0.04089(14) 0.8238(5) 0.0648(18) Uani 1 1 d .
C51 C -0.6528(5) -0.01523(15) 0.8568(4) 0.0587(16) Uani 1 1 d .
H51 H -0.7288 -0.0176 0.8760 0.070 Uiso 1 1 calc R
C52 C -0.5031(8) -0.0275(2) 0.7967(7) 0.1232(19) Uani 1 1 d U
H52 H -0.4470 -0.0399 0.7725 0.148 Uiso 1 1 calc R
C53 C -0.5249(7) 0.0032(2) 0.7790(7) 0.1222(19) Uani 1 1 d U
H53 H -0.4852 0.0158 0.7428 0.147 Uiso 1 1 calc R
C54 C -0.6130(6) 0.06687(15) 0.8075(6) 0.084(2) Uani 1 1 d .
H54 H -0.5317 0.0649 0.7984 0.101 Uiso 1 1 calc R
C55 C -0.6678(6) 0.09590(16) 0.8051(5) 0.079(2) Uani 1 1 d .
H55 H -0.6237 0.1135 0.7930 0.095 Uiso 1 1 calc R
C56 C -0.7824(5) 0.15409(13) 0.8617(4) 0.0506(14) Uani 1 1 d .
H56 H -0.7014 0.1540 0.8865 0.061 Uiso 1 1 calc R
C57 C 0.6721(5) 0.13012(14) 1.2322(4) 0.0540(15) Uani 1 1 d .
H57 H 0.5929 0.1365 1.2376 0.065 Uiso 1 1 calc R
C58 C 0.7742(5) 0.14312(14) 1.2738(4) 0.0536(15) Uani 1 1 d .
H58 H 0.7788 0.1600 1.3116 0.064 Uiso 1 1 calc R
C59 C 0.9972(5) 0.13246(14) 1.2742(4) 0.0474(14) Uani 1 1 d .
C60 C 1.0338(5) 0.16273(16) 1.2942(4) 0.0601(17) Uani 1 1 d .
H60 H 0.9763 0.1786 1.2913 0.072 Uiso 1 1 calc R
C61 C 1.1556(5) 0.16933(14) 1.3185(4) 0.0572(16) Uani 1 1 d .
H61 H 1.1805 0.1896 1.3323 0.069 Uiso 1 1 calc R
C62 C 1.2396(5) 0.14568(13) 1.3222(3) 0.0451(13) Uani 1 1 d .
C63 C 1.4264(5) 0.17909(13) 1.3397(4) 0.0533(15) Uani 1 1 d .
H63 H 1.3959 0.1967 1.3095 0.064 Uiso 1 1 calc R
C64 C 1.5397(5) 0.17525(14) 1.3816(4) 0.0541(15) Uani 1 1 d .
H64 H 1.6014 0.1901 1.3848 0.065 Uiso 1 1 calc R
C65 C 1.4429(5) 0.13320(14) 1.3983(4) 0.0514(15) Uani 1 1 d .
H65 H 1.4236 0.1132 1.4151 0.062 Uiso 1 1 calc R
C66 C 1.2032(5) 0.11520(15) 1.3010(4) 0.0577(16) Uani 1 1 d .
H66 H 1.2606 0.0993 1.3031 0.069 Uiso 1 1 calc R
C67 C 1.0816(5) 0.10900(14) 1.2771(4) 0.0540(15) Uani 1 1 d .
H67 H 1.0566 0.0888 1.2628 0.065 Uiso 1 1 calc R
C68 C 0.8235(5) 0.10445(15) 1.1936(4) 0.0566(16) Uani 1 1 d .
H68 H 0.8696 0.0899 1.1674 0.068 Uiso 1 1 calc R
N1 N -0.8538(4) 0.17854(10) 0.8585(3) 0.0474(11) Uani 1 1 d .
N2 N -0.8404(4) 0.12926(11) 0.8250(3) 0.0530(12) Uani 1 1 d .
N3 N -0.6206(6) 0.01198(16) 0.8271(6) 0.1199(19) Uani 1 1 d U
N4 N -0.5804(4) -0.03774(12) 0.8589(4) 0.0821(19) Uani 1 1 d .
N5 N -0.9089(4) 0.23981(10) 0.9877(3) 0.0442(11) Uani 1 1 d .
N6 N -1.0591(4) 0.26448(11) 1.0404(3) 0.0500(12) Uani 1 1 d .
N7 N -1.5226(5) 0.31491(14) 1.0604(5) 0.0986(16) Uani 1 1 d U
N8 N -1.6926(4) 0.34162(11) 1.0374(3) 0.0561(13) Uani 1 1 d .
N9 N 0.7023(4) 0.10604(11) 1.1808(3) 0.0512(12) Uani 1 1 d .
N10 N 0.8703(4) 0.12624(11) 1.2486(3) 0.0467(11) Uani 1 1 d .
N11 N 1.3658(4) 0.15203(11) 1.3506(3) 0.0487(12) Uani 1 1 d .
N12 N 1.5504(4) 0.14664(11) 1.4185(3) 0.0479(12) Uani 1 1 d .
O1 O -0.2727(3) 0.25003(9) 1.3170(2) 0.0488(9) Uani 1 1 d .
O2 O -0.4696(3) 0.25748(8) 1.2775(2) 0.0481(9) Uani 1 1 d .
O3 O -0.6577(3) 0.21635(9) 0.9959(2) 0.0505(10) Uani 1 1 d .
O4 O -0.5450(3) 0.19185(11) 0.9108(3) 0.0661(12) Uani 1 1 d .
O5 O -0.1314(3) 0.18111(10) 1.0957(3) 0.0649(12) Uani 1 1 d .
O6 O 0.4366(5) 0.10827(14) 1.1119(4) 0.1040(13) Uani 1 1 d U
O7 O 0.3500(5) 0.06861(15) 1.0503(4) 0.1145(14) Uani 1 1 d U
O8 O 0.7834(4) 0.05686(12) 1.0183(3) 0.0858(15) Uani 1 1 d .
O9 O 0.6248(4) 0.08697(11) 0.9837(3) 0.0673(12) Uani 1 1 d .
O10 O 0.5869(5) 0.14281(13) 0.6949(3) 0.0997(17) Uani 1 1 d .
O11 O 0.6119(4) 0.11037(11) 0.5891(3) 0.0794(14) Uani 1 1 d .
O12 O 0.9064(5) 0.02904(14) 0.7267(4) 0.1129(15) Uani 1 1 d U
O13 O 1.3686(6) -0.06947(15) 0.5814(4) 0.1203(18) Uani 1 1 d U
O14 O 1.2088(5) -0.09552(13) 0.5524(4) 0.0996(18) Uani 1 1 d U
Zn1 Zn -0.80048(5) 0.220111(14) 0.90830(4) 0.03963(18) Uani 1 1 d .
Zn2 Zn 0.58068(5) 0.081738(15) 1.09997(4) 0.0459(2) Uani 1 1 d .
Zn3 Zn 1.31389(5) -0.125760(15) 0.50678(4) 0.0468(2) Uani 1 1 d .

loop_
_atom_site_aniso_label
_atom_site_aniso_U_11
_atom_site_aniso_U_22
_atom_site_aniso_U_33
_atom_site_aniso_U_23
_atom_site_aniso_U_13
_atom_site_aniso_U_12
C1 0.035(3) 0.044(3) 0.036(3) 0.005(2) 0.001(2) 0.007(2)
C2 0.028(3) 0.044(3) 0.047(3) -0.002(2) 0.006(2) 0.009(2)
C3 0.029(3) 0.047(3) 0.039(3) -0.002(2) 0.000(2) 0.005(2)
C4 0.037(3) 0.057(4) 0.037(3) -0.009(3) 0.001(2) 0.013(3)
C5 0.025(3) 0.054(4) 0.057(4) -0.002(3) -0.001(2) 0.014(2)
C6 0.024(3) 0.062(4) 0.048(4) 0.002(3) 0.001(2) 0.011(2)
C7 0.038(3) 0.041(3) 0.044(3) 0.007(2) 0.003(2) 0.002(2)
C8 0.039(3) 0.053(4) 0.034(3) -0.001(3) 0.005(2) 0.007(3)
C9 0.044(3) 0.078(5) 0.057(4) -0.011(3) -0.001(3) 0.029(3)
C10 0.034(3) 0.066(4) 0.040(3) 0.003(3) 0.007(2) 0.013(3)
C11 0.043(4) 0.069(5) 0.084(5) -0.012(4) 0.007(3) 0.013(3)
C12 0.053(4) 0.073(5) 0.093(6) -0.002(4) 0.014(4) 0.021(4)
C13 0.043(4) 0.078(5) 0.050(4) 0.010(3) 0.011(3) 0.026(3)
C14 0.040(3) 0.087(5) 0.051(4) 0.009(3) 0.008(3) -0.007(3)
C15 0.048(3) 0.056(4) 0.053(4) 0.009(3) 0.007(3) 0.010(3)
C16 0.063(2) 0.124(4) 0.127(3) -0.009(3) 0.004(2) 0.029(3)
C17 0.039(3) 0.061(4) 0.057(4) -0.014(3) 0.016(3) -0.007(3)
C18 0.042(3) 0.056(4) 0.060(4) -0.011(3) 0.019(3) -0.003(3)
C19 0.055(4) 0.060(4) 0.054(4) -0.014(3) 0.020(3) -0.012(3)
C20 0.079(5) 0.070(5) 0.062(5) -0.014(4) 0.028(4) -0.004(4)
C21 0.073(5) 0.064(5) 0.074(5) -0.013(4) 0.029(4) 0.006(4)
C22 0.054(4) 0.060(4) 0.071(5) -0.004(3) 0.020(3) 0.008(3)
C23 0.043(3) 0.064(4) 0.059(4) -0.010(3) 0.002(3) -0.003(3)
C24 0.074(5) 0.064(5) 0.065(5) 0.001(4) 0.025(4) -0.009(4)
C25 0.127(4) 0.122(4) 0.105(3) -0.024(3) 0.052(3) 0.038(3)
C26 0.127(4) 0.122(4) 0.105(4) -0.024(3) 0.052(3) 0.038(3)
C27 0.198(12) 0.085(7) 0.181(11) 0.012(7) 0.085(9) 0.015(7)
C28 0.179(10) 0.083(7) 0.161(10) 0.001(6) 0.126(9) -0.025(7)
C29 0.154(9) 0.086(7) 0.073(6) -0.010(5) 0.030(6) 0.021(6)
C30 0.107(8) 0.181(12) 0.151(10) -0.098(9) -0.016(7) 0.038(8)
C31 0.118(8) 0.126(9) 0.193(12) -0.076(8) -0.008(8) 0.039(7)
C32 0.110(4) 0.121(4) 0.117(4) -0.022(3) 0.020(4) 0.026(4)
C33 0.036(3) 0.080(5) 0.056(4) -0.016(3) 0.001(3) 0.011(3)
C34 0.058(4) 0.094(5) 0.043(4) -0.019(3) 0.003(3) 0.009(4)
C35 0.038(3) 0.067(4) 0.052(4) 0.006(3) 0.013(3) 0.016(3)
C36 0.054(4) 0.115(7) 0.117(7) -0.040(5) 0.005(4) 0.020(4)
C37 0.055(5) 0.110(7) 0.144(8) -0.048(6) 0.025(5) 0.013(4)
C38 0.055(4) 0.071(5) 0.077(5) 0.020(4) 0.034(4) 0.023(3)
C39 0.064(2) 0.088(3) 0.163(4) 0.071(3) 0.061(3) 0.039(2)
C40 0.064(3) 0.088(3) 0.163(4) 0.071(3) 0.062(3) 0.039(2)
C41 0.041(3) 0.070(5) 0.080(5) 0.019(3) 0.018(3) 0.014(3)
C42 0.034(3) 0.093(5) 0.068(5) 0.021(4) 0.007(3) 0.013(3)
C43 0.055(4) 0.077(5) 0.061(4) 0.013(3) 0.017(3) 0.027(3)
C44 0.041(3) 0.054(4) 0.049(4) 0.009(3) 0.006(3) 0.009(3)
C45 0.041(3) 0.059(4) 0.081(5) 0.000(3) -0.005(3) 0.006(3)
C46 0.052(4) 0.058(5) 0.115(6) -0.013(4) -0.004(4) 0.003(3)
C47 0.049(3) 0.036(3) 0.067(4) -0.003(3) -0.005(3) -0.001(3)
C48 0.037(3) 0.056(4) 0.124(6) -0.002(4) 0.018(4) 0.002(3)
C49 0.053(4) 0.046(4) 0.109(6) 0.004(3) 0.024(4) -0.007(3)
C50 0.043(3) 0.043(4) 0.105(5) 0.002(3) -0.004(3) 0.005(3)
C51 0.034(3) 0.062(4) 0.081(5) 0.007(3) 0.012(3) 0.002(3)
C52 0.083(3) 0.081(3) 0.214(6) 0.032(4) 0.057(3) 0.023(3)
C53 0.082(3) 0.080(3) 0.214(6) 0.032(4) 0.057(3) 0.022(3)
C54 0.045(4) 0.045(4) 0.167(8) 0.009(4) 0.030(4) 0.000(3)
C55 0.056(4) 0.048(4) 0.137(7) -0.001(4) 0.026(4) -0.011(3)
C56 0.042(3) 0.045(4) 0.061(4) 0.004(3) -0.007(3) -0.003(3)
C57 0.043(3) 0.064(4) 0.057(4) -0.009(3) 0.013(3) 0.006(3)
C58 0.039(3) 0.072(4) 0.051(4) -0.017(3) 0.012(3) 0.006(3)
C59 0.035(3) 0.059(4) 0.047(4) -0.002(3) 0.002(2) 0.002(3)
C60 0.039(3) 0.074(5) 0.065(4) -0.009(3) -0.002(3) 0.012(3)
C61 0.049(4) 0.054(4) 0.066(4) -0.013(3) -0.004(3) -0.002(3)
C62 0.036(3) 0.052(4) 0.046(3) -0.001(3) -0.002(2) 0.001(3)
C63 0.048(3) 0.044(4) 0.068(4) 0.007(3) 0.005(3) 0.000(3)
C64 0.035(3) 0.054(4) 0.074(4) -0.003(3) 0.010(3) -0.005(3)
C65 0.039(3) 0.052(4) 0.060(4) 0.010(3) -0.006(3) -0.004(3)
C66 0.041(3) 0.059(4) 0.072(4) 0.011(3) 0.005(3) 0.005(3)
C67 0.040(3) 0.049(4) 0.070(4) 0.007(3) -0.006(3) -0.006(3)
C68 0.036(3) 0.074(5) 0.059(4) -0.016(3) 0.004(3) 0.006(3)
N1 0.045(3) 0.046(3) 0.051(3) 0.003(2) 0.004(2) 0.005(2)
N2 0.051(3) 0.044(3) 0.063(3) -0.001(2) 0.003(2) -0.001(2)
N3 0.079(3) 0.078(3) 0.213(6) 0.032(4) 0.057(3) 0.022(3)
N4 0.035(3) 0.056(4) 0.161(6) 0.018(4) 0.030(3) 0.012(3)
N5 0.029(2) 0.056(3) 0.047(3) -0.003(2) 0.0018(19) 0.009(2)
N6 0.037(3) 0.064(3) 0.050(3) 0.005(2) 0.011(2) 0.013(2)
N7 0.062(3) 0.086(3) 0.160(4) 0.071(3) 0.062(3) 0.040(2)
N8 0.033(3) 0.050(3) 0.086(4) 0.015(3) 0.011(2) 0.006(2)
N9 0.034(3) 0.066(3) 0.054(3) -0.007(2) 0.011(2) 0.006(2)
N10 0.029(2) 0.060(3) 0.050(3) -0.008(2) 0.003(2) -0.001(2)
N11 0.030(2) 0.056(3) 0.059(3) -0.001(2) 0.003(2) -0.002(2)
N12 0.031(2) 0.052(3) 0.061(3) 0.006(2) 0.008(2) -0.004(2)
O1 0.036(2) 0.061(3) 0.047(2) -0.0061(18) -0.0047(17) 0.0057(18)
O2 0.038(2) 0.054(2) 0.052(2) -0.0099(18) 0.0047(17) 0.0072(18)
O3 0.032(2) 0.073(3) 0.044(2) -0.0115(18) -0.0022(16) 0.0169(18)
O4 0.040(2) 0.106(4) 0.049(3) -0.025(2) -0.0051(19) 0.015(2)
O5 0.035(2) 0.092(3) 0.064(3) -0.023(2) -0.0086(18) 0.030(2)
O6 0.060(2) 0.124(4) 0.126(3) -0.009(3) 0.004(2) 0.029(3)
O7 0.075(2) 0.129(4) 0.136(4) -0.007(3) 0.000(2) 0.031(3)
O8 0.070(3) 0.116(4) 0.076(4) 0.019(3) 0.026(3) 0.029(3)
O9 0.056(3) 0.091(3) 0.057(3) -0.002(2) 0.014(2) 0.024(2)
O10 0.137(5) 0.090(4) 0.071(4) 0.007(3) 0.008(3) 0.026(4)
O11 0.094(4) 0.092(4) 0.055(3) -0.001(2) 0.020(3) -0.033(3)
O12 0.125(4) 0.121(4) 0.103(3) -0.025(3) 0.054(3) 0.038(3)
O13 0.115(4) 0.124(4) 0.123(4) -0.021(3) 0.019(4) 0.025(4)
O14 0.136(5) 0.075(4) 0.098(4) -0.006(3) 0.053(4) 0.007(3)
Zn1 0.0322(3) 0.0462(4) 0.0397(4) -0.0002(3) 0.0013(3) 0.0074(3)
Zn2 0.0299(3) 0.0515(4) 0.0565(4) -0.0063(3) 0.0059(3) 0.0077(3)
Zn3 0.0326(3) 0.0513(4) 0.0566(4) -0.0025(3) 0.0056(3) -0.0036(3)

loop_
_atom_type_symbol
_atom_type_description
_atom_type_scat_dispersion_real
_atom_type_scat_dispersion_imag
_atom_type_scat_source
C C 0.0033 0.0016 'International Tables Vol C Tables 4.2.6.8 and 6.1.1.4'
H H 0.0000 0.0000 'International Tables Vol C Tables 4.2.6.8 and 6.1.1.4'
N N 0.0061 0.0033 'International Tables Vol C Tables 4.2.6.8 and 6.1.1.4'
O O 0.0106 0.0060 'International Tables Vol C Tables 4.2.6.8 and 6.1.1.4'
Zn Zn 0.2839 1.4301 'International Tables Vol C Tables 4.2.6.8 and 6.1.1.4'

loop_
_geom_angle_atom_site_label_1
_geom_angle_atom_site_label_2
_geom_angle_atom_site_label_3
_geom_angle
_geom_angle_site_symmetry_1
_geom_angle_site_symmetry_3
C2 C1 C6 119.0(5) . .
C2 C1 C7 121.0(4) . .
C6 C1 C7 120.0(5) . .
C3 C2 C1 120.4(4) . .
C3 C2 H2 119.8 . .
C1 C2 H2 119.8 . .
C2 C3 C4 120.6(4) . .
C2 C3 C8 120.7(4) . .
C4 C3 C8 118.5(5) . .
C5 C4 C3 118.6(5) . .
C5 C4 H4 120.7 . .
C3 C4 H4 120.7 . .
C6 C5 C4 121.5(5) . .
C6 C5 O5 114.4(4) . .
C4 C5 O5 124.1(5) . .
C5 C6 C1 119.8(5) . .
C5 C6 H6 120.1 . .
C1 C6 H6 120.1 . .
O2 C7 O1 122.0(5) . .
O2 C7 C1 119.6(5) . .
O1 C7 C1 118.4(4) . .
O4 C8 O3 123.8(5) . .
O4 C8 C3 120.4(5) . .
O3 C8 C3 115.8(4) . .
O5 C9 C10 109.4(5) . .
O5 C9 H9A 109.8 . .
C10 C9 H9A 109.8 . .
O5 C9 H9B 109.8 . .
C10 C9 H9B 109.8 . .
H9A C9 H9B 108.3 . .
C11 C10 C15 118.4(5) . .
C11 C10 C9 120.6(5) . .
C15 C10 C9 121.0(5) . .
C10 C11 C12 121.5(6) . .
C10 C11 H11 119.2 . .
C12 C11 H11 119.2 . .
C13 C12 C11 121.7(7) . .
C13 C12 H12 119.1 . .
C11 C12 H12 119.1 . .
C12 C13 C14 118.1(5) . .
C12 C13 C16 119.8(7) . .
C14 C13 C16 122.1(7) . .
C13 C14 C15 121.5(6) . .
C13 C14 H14 119.3 . .
C15 C14 H14 119.3 . .
C10 C15 C14 118.7(6) . .
C10 C15 H15 120.6 . .
C14 C15 H15 120.6 . .
O6 C16 O7 119.9(8) . .
O6 C16 C13 121.8(9) . .
O7 C16 C13 118.1(8) . .
C18 C17 C22 120.8(6) . .
C18 C17 C23 120.3(5) . .
C22 C17 C23 118.9(6) . .
C17 C18 C19 120.5(5) . .
C17 C18 H18 119.8 . .
C19 C18 H18 119.8 . .
C18 C19 C20 118.2(6) . .
C18 C19 C24 121.3(6) . .
C20 C19 C24 120.4(6) . .
C21 C20 C19 120.9(6) . .
C21 C20 H20 119.6 . .
C19 C20 H20 119.6 . .
C22 C21 C20 120.9(6) . .
C22 C21 O12 116.5(7) . .
C20 C21 O12 122.5(6) . .
C21 C22 C17 118.7(6) . .
C21 C22 H22 120.6 . .
C17 C22 H22 120.6 . .
O9 C23 O8 122.5(6) . .
O9 C23 C17 116.7(6) . .
O8 C23 C17 120.8(6) . .
O10 C24 O11 123.5(7) . .
O10 C24 C19 120.5(7) . .
O11 C24 C19 116.0(6) . .
O12 C25 C26 108.7(7) . .
O12 C25 H25A 110.0 . .
C26 C25 H25A 110.0 . .
O12 C25 H25B 110.0 . .
C26 C25 H25B 110.0 . .
H25A C25 H25B 108.3 . .
C31 C26 C27 129.7(9) . .
C31 C26 C25 114.7(10) . .
C27 C26 C25 114.6(9) . .
C26 C27 C28 108.4(10) . .
C26 C27 H27 125.8 . .
C28 C27 H27 125.8 . .
C29 C28 C27 123.5(9) . .
C29 C28 H28 118.2 . .
C27 C28 H28 118.2 . .
C28 C29 C30 121.3(8) . .
C28 C29 C32 116.0(10) . .
C30 C29 C32 122.5(10) . .
C31 C30 C29 121.8(10) . .
C31 C30 H30 119.1 . .
C29 C30 H30 119.1 . .
C30 C31 C26 114.6(10) . .
C30 C31 H31 122.7 . .
C26 C31 H31 122.7 . .
O14 C32 O13 120.6(9) . .
O14 C32 C29 120.6(11) . .
O13 C32 C29 118.7(10) . .
C34 C33 N5 110.5(5) . .
C34 C33 H33 124.8 . .
N5 C33 H33 124.8 . .
C33 C34 N6 107.0(5) . .
C33 C34 H34 126.5 . .
N6 C34 H34 126.5 . .
C36 C35 C43 121.5(6) . .
C36 C35 N6 121.2(6) . .
C43 C35 N6 117.3(5) . .
C35 C36 C37 119.6(7) . .
C35 C36 H36 120.2 . .
C37 C36 H36 120.2 . .
C38 C37 C36 119.8(7) . .
C38 C37 H37 120.1 . .
C36 C37 H37 120.1 . .
C37 C38 C42 121.1(6) . .
C37 C38 N7 122.1(7) . .
C42 C38 N7 116.7(7) . .
C40 C39 N7 106.4(6) . .
C40 C39 H39 126.8 . .
N7 C39 H39 126.8 . .
N8 C40 C39 110.4(6) . .
N8 C40 H40 124.8 . .
C39 C40 H40 124.8 . .
N7 C41 N8 112.2(5) . .
N7 C41 H41 123.9 . .
N8 C41 H41 123.9 . .
C38 C42 C43 119.4(6) . .
C38 C42 H42 120.3 . .
C43 C42 H42 120.3 . .
C35 C43 C42 118.5(6) . .
C35 C43 H43 120.7 . .
C42 C43 H43 120.7 . .
N5 C44 N6 111.6(5) . .
N5 C44 H44 124.2 . .
N6 C44 H44 124.2 . .
C46 C45 N1 109.6(5) . .
C46 C45 H45 125.2 . .
N1 C45 H45 125.2 . .
C45 C46 N2 107.4(6) . .
C45 C46 H46 126.3 . .
N2 C46 H46 126.3 . .
C48 C47 C55 120.0(6) . .
C48 C47 N2 120.6(5) . .
C55 C47 N2 119.4(5) . .
C47 C48 C49 120.6(6) . .
C47 C48 H48 119.7 . .
C49 C48 H48 119.7 . .
C48 C49 C50 119.4(6) . .
C48 C49 H49 120.3 . .
C50 C49 H49 120.3 . .
C54 C50 C49 120.6(6) . .
C54 C50 N3 117.0(6) . .
C49 C50 N3 122.3(6) . .
N4 C51 N3 119.5(6) . .
N4 C51 H51 120.3 . .
N3 C51 H51 120.3 . .
C53 C52 N4 109.2(7) . .
C53 C52 H52 125.4 . .
N4 C52 H52 125.4 . .
C52 C53 N3 105.9(8) . .
C52 C53 H53 127.0 . .
N3 C53 H53 127.0 . .
C55 C54 C50 119.1(6) . .
C55 C54 H54 120.5 . .
C50 C54 H54 120.5 . .
C54 C55 C47 120.2(6) . .
C54 C55 H55 119.9 . .
C47 C55 H55 119.9 . .
N1 C56 N2 111.5(5) . .
N1 C56 H56 124.2 . .
N2 C56 H56 124.2 . .
C58 C57 N9 110.0(5) . .
C58 C57 H57 125.0 . .
N9 C57 H57 125.0 . .
C57 C58 N10 105.8(5) . .
C57 C58 H58 127.1 . .
N10 C58 H58 127.1 . .
C67 C59 C60 120.2(5) . .
C67 C59 N10 120.7(5) . .
C60 C59 N10 119.1(5) . .
C61 C60 C59 120.1(6) . .
C61 C60 H60 119.9 . .
C59 C60 H60 119.9 . .
C62 C61 C60 119.3(6) . .
C62 C61 H61 120.3 . .
C60 C61 H61 120.3 . .
C61 C62 C66 120.7(5) . .
C61 C62 N11 119.9(5) . .
C66 C62 N11 119.4(5) . .
C64 C63 N11 106.0(5) . .
C64 C63 H63 127.0 . .
N11 C63 H63 127.0 . .
C63 C64 N12 110.2(5) . .
C63 C64 H64 124.9 . .
N12 C64 H64 124.9 . .
N12 C65 N11 111.3(5) . .
N12 C65 H65 124.4 . .
N11 C65 H65 124.4 . .
C67 C66 C62 119.2(5) . .
C67 C66 H66 120.4 . .
C62 C66 H66 120.4 . .
C59 C67 C66 120.3(6) . .
C59 C67 H67 119.8 . .
C66 C67 H67 119.8 . .
N9 C68 N10 111.4(5) . .
N9 C68 H68 124.3 . .
N10 C68 H68 124.3 . .
C56 N1 C45 105.4(5) . .
C56 N1 Zn1 123.4(4) . .
C45 N1 Zn1 131.1(4) . .
C56 N2 C46 106.0(5) . .
C56 N2 C47 125.0(5) . .
C46 N2 C47 128.8(5) . .
C51 N3 C50 130.3(6) . .
C51 N3 C53 101.6(6) . .
C50 N3 C53 126.5(7) . .
C51 N4 C52 100.2(6) . .
C51 N4 Zn2 135.4(5) . 3_557
C52 N4 Zn2 122.1(5) . 3_557
C44 N5 C33 105.1(4) . .
C44 N5 Zn1 129.3(4) . .
C33 N5 Zn1 125.5(3) . .
C44 N6 C34 105.8(4) . .
C44 N6 C35 126.7(5) . .
C34 N6 C35 127.5(5) . .
C41 N7 C39 106.3(5) . .
C41 N7 C38 127.3(5) . .
C39 N7 C38 126.3(5) . .
C40 N8 C41 104.0(5) . .
C40 N8 Zn3 128.1(4) . 2_456
C41 N8 Zn3 127.8(4) . 2_456
C68 N9 C57 105.2(5) . .
C68 N9 Zn2 130.4(4) . .
C57 N9 Zn2 124.3(4) . .
C68 N10 C58 107.5(4) . .
C68 N10 C59 126.9(5) . .
C58 N10 C59 125.6(5) . .
C65 N11 C63 107.2(4) . .
C65 N11 C62 125.9(5) . .
C63 N11 C62 126.6(5) . .
C65 N12 C64 105.3(5) . .
C65 N12 Zn3 122.1(4) . 3_857
C64 N12 Zn3 132.5(4) . 3_857
C7 O1 Zn1 111.2(3) . 4_666
C8 O3 Zn1 122.2(3) . .
C5 O5 C9 118.7(4) . .
C16 O6 Zn2 111.5(6) . .
C23 O9 Zn2 118.0(4) . .
C24 O11 Zn3 129.9(4) . 3_756
C21 O12 C25 119.9(6) . .
C32 O14 Zn3 116.2(7) . .
O3 Zn1 O1 112.01(16) . 4_565
O3 Zn1 N1 111.70(17) . .
O1 Zn1 N1 111.27(17) 4_565 .
O3 Zn1 N5 95.35(16) . .
O1 Zn1 N5 109.24(17) 4_565 .
N1 Zn1 N5 116.36(18) . .
O9 Zn2 O6 108.4(2) . .
O9 Zn2 N4 114.8(2) . 3_557
O6 Zn2 N4 118.7(2) . 3_557
O9 Zn2 N9 107.43(19) . .
O6 Zn2 N9 97.2(2) . .
N4 Zn2 N9 108.4(2) 3_557 .
O11 Zn3 O14 113.0(2) 3_756 .
O11 Zn3 N12 104.5(2) 3_756 3_857
O14 Zn3 N12 121.8(2) . 3_857
O11 Zn3 N8 107.8(2) 3_756 2_446
O14 Zn3 N8 100.9(2) . 2_446
N12 Zn3 N8 108.1(2) 3_857 2_446

loop_
_geom_bond_atom_site_label_1
_geom_bond_atom_site_label_2
_geom_bond_distance
_geom_bond_site_symmetry_2
C1 C2 1.391(7) .
C1 C6 1.406(6) .
C1 C7 1.496(7) .
C2 C3 1.375(7) .
C2 H2 0.9300 .
C3 C4 1.402(6) .
C3 C8 1.509(7) .
C4 C5 1.380(7) .
C4 H4 0.9300 .
C5 C6 1.370(7) .
C5 O5 1.383(6) .
C6 H6 0.9300 .
C7 O2 1.250(6) .
C7 O1 1.277(6) .
C8 O4 1.217(6) .
C8 O3 1.272(6) .
C9 O5 1.409(6) .
C9 C10 1.513(7) .
C9 H9A 0.9700 .
C9 H9B 0.9700 .
C10 C11 1.363(8) .
C10 C15 1.380(8) .
C11 C12 1.366(8) .
C11 H11 0.9300 .
C12 C13 1.355(9) .
C12 H12 0.9300 .
C13 C14 1.354(9) .
C13 C16 1.495(9) .
C14 C15 1.420(8) .
C14 H14 0.9300 .
C15 H15 0.9300 .
C16 O6 1.152(9) .
C16 O7 1.300(10) .
C17 C18 1.373(8) .
C17 C22 1.395(8) .
C17 C23 1.512(8) .
C18 C19 1.381(8) .
C18 H18 0.9300 .
C19 C20 1.402(8) .
C19 C24 1.497(9) .
C20 C21 1.366(9) .
C20 H20 0.9300 .
C21 C22 1.367(9) .
C21 O12 1.403(7) .
C22 H22 0.9300 .
C23 O9 1.244(7) .
C23 O8 1.254(7) .
C24 O10 1.217(8) .
C24 O11 1.282(8) .
C25 O12 1.411(9) .
C25 C26 1.554(11) .
C25 H25A 0.9700 .
C25 H25B 0.9700 .
C26 C31 1.421(13) .
C26 C27 1.460(14) .
C27 C28 1.523(13) .
C27 H27 0.9300 .
C28 C29 1.368(13) .
C28 H28 0.9300 .
C29 C30 1.424(13) .
C29 C32 1.483(8) .
C30 C31 1.406(12) .
C30 H30 0.9300 .
C31 H31 0.9300 .
C32 O14 1.128(11) .
C32 O13 1.277(11) .
C33 C34 1.320(8) .
C33 N5 1.385(7) .
C33 H33 0.9300 .
C34 N6 1.383(7) .
C34 H34 0.9300 .
C35 C36 1.338(9) .
C35 C43 1.382(8) .
C35 N6 1.418(6) .
C36 C37 1.417(9) .
C36 H36 0.9300 .
C37 C38 1.328(10) .
C37 H37 0.9300 .
C38 C42 1.386(9) .
C38 N7 1.449(7) .
C39 C40 1.342(8) .
C39 N7 1.347(8) .
C39 H39 0.9300 .
C40 N8 1.327(8) .
C40 H40 0.9300 .
C41 N7 1.302(7) .
C41 N8 1.339(7) .
C41 H41 0.9300 .
C42 C43 1.399(8) .
C42 H42 0.9300 .
C43 H43 0.9300 .
C44 N5 1.311(6) .
C44 N6 1.359(7) .
C44 H44 0.9300 .
C45 C46 1.313(8) .
C45 N1 1.378(7) .
C45 H45 0.9300 .
C46 N2 1.377(7) .
C46 H46 0.9300 .
C47 C48 1.365(8) .
C47 C55 1.390(8) .
C47 N2 1.430(7) .
C48 C49 1.379(8) .
C48 H48 0.9300 .
C49 C50 1.386(8) .
C49 H49 0.9300 .
C50 C54 1.383(8) .
C50 N3 1.405(8) .
C51 N4 1.252(7) .
C51 N3 1.321(8) .
C51 H51 0.9300 .
C52 C53 1.361(10) .
C52 N4 1.436(10) .
C52 H52 0.9300 .
C53 N3 1.419(10) .
C53 H53 0.9300 .
C54 C55 1.383(8) .
C54 H54 0.9300 .
C55 H55 0.9300 .
C56 N1 1.310(6) .
C56 N2 1.336(7) .
C56 H56 0.9300 .
C57 C58 1.351(7) .
C57 N9 1.375(7) .
C57 H57 0.9300 .
C58 N10 1.381(6) .
C58 H58 0.9300 .
C59 C67 1.369(7) .
C59 C60 1.385(8) .
C59 N10 1.435(6) .
C60 C61 1.382(8) .
C60 H60 0.9300 .
C61 C62 1.371(7) .
C61 H61 0.9300 .
C62 C66 1.396(8) .
C62 N11 1.436(6) .
C63 C64 1.349(7) .
C63 N11 1.361(7) .
C63 H63 0.9300 .
C64 N12 1.355(7) .
C64 H64 0.9300 .
C65 N12 1.324(6) .
C65 N11 1.333(7) .
C65 H65 0.9300 .
C66 C67 1.375(7) .
C66 H66 0.9300 .
C67 H67 0.9300 .
C68 N9 1.330(6) .
C68 N10 1.330(7) .
C68 H68 0.9300 .
N1 Zn1 2.005(5) .
N4 Zn2 1.994(5) 3_557
N5 Zn1 2.011(4) .
N8 Zn3 2.000(4) 2_456
N9 Zn2 2.017(5) .
N12 Zn3 1.995(4) 3_857
O1 Zn1 1.968(4) 4_666
O3 Zn1 1.963(3) .
O6 Zn2 1.984(5) .
O9 Zn2 1.948(4) .
O11 Zn3 1.910(4) 3_756
O14 Zn3 1.933(5) .
Zn1 O1 1.968(4) 4_565
Zn2 N4 1.994(5) 3_557
Zn3 O11 1.910(4) 3_756
Zn3 N12 1.995(4) 3_857
Zn3 N8 2.000(4) 2_446

loop_
_geom_torsion_atom_site_label_1
_geom_torsion_atom_site_label_2
_geom_torsion_atom_site_label_3
_geom_torsion_atom_site_label_4
_geom_torsion
_geom_torsion_site_symmetry_4
C6 C1 C2 C3 -0.7(8) .
C7 C1 C2 C3 178.0(5) .
C1 C2 C3 C4 2.6(8) .
C1 C2 C3 C8 -170.9(5) .
C2 C3 C4 C5 -1.4(8) .
C8 C3 C4 C5 172.2(5) .
C3 C4 C5 C6 -1.9(9) .
C3 C4 C5 O5 178.8(5) .
C4 C5 C6 C1 3.8(9) .
O5 C5 C6 C1 -176.8(5) .
C2 C1 C6 C5 -2.5(8) .
C7 C1 C6 C5 178.8(5) .
C2 C1 C7 O2 1.8(8) .
C6 C1 C7 O2 -179.6(5) .
C2 C1 C7 O1 -177.0(5) .
C6 C1 C7 O1 1.7(8) .
C2 C3 C8 O4 171.5(5) .
C4 C3 C8 O4 -2.1(8) .
C2 C3 C8 O3 -8.8(7) .
C4 C3 C8 O3 177.6(5) .
O5 C9 C10 C11 139.1(6) .
O5 C9 C10 C15 -40.9(8) .
C15 C10 C11 C12 -0.8(9) .
C9 C10 C11 C12 179.2(6) .
C10 C11 C12 C13 -1.0(11) .
C11 C12 C13 C14 1.1(10) .
C11 C12 C13 C16 -178.5(7) .
C12 C13 C14 C15 0.5(9) .
C16 C13 C14 C15 -179.9(6) .
C11 C10 C15 C14 2.3(8) .
C9 C10 C15 C14 -177.7(5) .
C13 C14 C15 C10 -2.2(9) .
C12 C13 C16 O6 -175.9(9) .
C14 C13 C16 O6 4.5(13) .
C12 C13 C16 O7 8.1(12) .
C14 C13 C16 O7 -171.5(7) .
C22 C17 C18 C19 1.9(9) .
C23 C17 C18 C19 -175.8(5) .
C17 C18 C19 C20 -1.0(8) .
C17 C18 C19 C24 175.1(6) .
C18 C19 C20 C21 -0.7(9) .
C24 C19 C20 C21 -176.9(6) .
C19 C20 C21 C22 1.6(11) .
C19 C20 C21 O12 179.0(6) .
C20 C21 C22 C17 -0.8(10) .
O12 C21 C22 C17 -178.3(6) .
C18 C17 C22 C21 -1.0(9) .
C23 C17 C22 C21 176.7(5) .
C18 C17 C23 O9 15.7(8) .
C22 C17 C23 O9 -162.0(6) .
C18 C17 C23 O8 -165.8(6) .
C22 C17 C23 O8 16.5(9) .
C18 C19 C24 O10 22.5(10) .
C20 C19 C24 O10 -161.5(7) .
C18 C19 C24 O11 -155.5(6) .
C20 C19 C24 O11 20.5(9) .
O12 C25 C26 C31 -112.3(10) .
O12 C25 C26 C27 78.0(10) .
C31 C26 C27 C28 10.1(17) .
C25 C26 C27 C28 178.0(8) .
C26 C27 C28 C29 -4.7(15) .
C27 C28 C29 C30 0.0(16) .
C27 C28 C29 C32 -174.9(9) .
C28 C29 C30 C31 1.1(17) .
C32 C29 C30 C31 175.6(10) .
C29 C30 C31 C26 3.0(17) .
C27 C26 C31 C30 -9.7(18) .
C25 C26 C31 C30 -177.5(9) .
C28 C29 C32 O14 7.3(15) .
C30 C29 C32 O14 -167.5(11) .
C28 C29 C32 O13 -174.2(10) .
C30 C29 C32 O13 11.0(15) .
N5 C33 C34 N6 -0.9(8) .
C43 C35 C36 C37 2.7(12) .
N6 C35 C36 C37 -175.3(7) .
C35 C36 C37 C38 -3.6(14) .
C36 C37 C38 C42 2.5(13) .
C36 C37 C38 N7 177.7(7) .
N7 C39 C40 N8 -6.6(11) .
C37 C38 C42 C43 -0.5(11) .
N7 C38 C42 C43 -176.0(5) .
C36 C35 C43 C42 -0.7(10) .
N6 C35 C43 C42 177.3(5) .
C38 C42 C43 C35 -0.4(9) .
N1 C45 C46 N2 0.6(8) .
C55 C47 C48 C49 2.7(11) .
N2 C47 C48 C49 -175.1(6) .
C47 C48 C49 C50 -0.6(11) .
C48 C49 C50 C54 -1.1(11) .
C48 C49 C50 N3 178.5(7) .
N4 C52 C53 N3 -2.7(12) .
C49 C50 C54 C55 0.7(12) .
N3 C50 C54 C55 -178.9(8) .
C50 C54 C55 C47 1.4(12) .
C48 C47 C55 C54 -3.1(11) .
N2 C47 C55 C54 174.8(6) .
N9 C57 C58 N10 -1.1(7) .
C67 C59 C60 C61 -1.0(9) .
N10 C59 C60 C61 -179.6(5) .
C59 C60 C61 C62 0.3(9) .
C60 C61 C62 C66 0.5(9) .
C60 C61 C62 N11 -177.6(5) .
N11 C63 C64 N12 -0.3(7) .
C61 C62 C66 C67 -0.6(9) .
N11 C62 C66 C67 177.5(5) .
C60 C59 C67 C66 0.9(9) .
N10 C59 C67 C66 179.5(5) .
C62 C66 C67 C59 -0.1(9) .
N2 C56 N1 C45 1.7(7) .
N2 C56 N1 Zn1 179.1(4) .
C46 C45 N1 C56 -1.4(7) .
C46 C45 N1 Zn1 -178.5(5) .
N1 C56 N2 C46 -1.3(7) .
N1 C56 N2 C47 -178.0(5) .
C45 C46 N2 C56 0.4(8) .
C45 C46 N2 C47 176.8(6) .
C48 C47 N2 C56 138.8(6) .
C55 C47 N2 C56 -39.1(9) .
C48 C47 N2 C46 -37.0(10) .
C55 C47 N2 C46 145.1(7) .
N4 C51 N3 C50 -174.9(8) .
N4 C51 N3 C53 19.4(11) .
C54 C50 N3 C51 165.5(9) .
C49 C50 N3 C51 -14.2(14) .
C54 C50 N3 C53 -32.1(13) .
C49 C50 N3 C53 148.3(9) .
C52 C53 N3 C51 -8.0(11) .
C52 C53 N3 C50 -174.4(9) .
N3 C51 N4 C52 -20.6(10) .
N3 C51 N4 Zn2 177.3(7) 3_557
C53 C52 N4 C51 12.9(10) .
C53 C52 N4 Zn2 178.2(7) 3_557
N6 C44 N5 C33 1.4(6) .
N6 C44 N5 Zn1 -175.3(4) .
C34 C33 N5 C44 -0.3(7) .
C34 C33 N5 Zn1 176.5(4) .
N5 C44 N6 C34 -1.9(7) .
N5 C44 N6 C35 179.5(5) .
C33 C34 N6 C44 1.7(7) .
C33 C34 N6 C35 -179.8(6) .
C36 C35 N6 C44 -151.8(7) .
C43 C35 N6 C44 30.1(9) .
C36 C35 N6 C34 30.0(10) .
C43 C35 N6 C34 -148.1(6) .
N8 C41 N7 C39 -6.9(10) .
N8 C41 N7 C38 175.9(7) .
C40 C39 N7 C41 8.0(11) .
C40 C39 N7 C38 -174.7(8) .
C37 C38 N7 C41 87.6(11) .
C42 C38 N7 C41 -97.0(10) .
C37 C38 N7 C39 -89.2(12) .
C42 C38 N7 C39 86.3(11) .
C39 C40 N8 C41 2.5(10) .
C39 C40 N8 Zn3 -175.5(6) 2_456
N7 C41 N8 C40 2.8(9) .
N7 C41 N8 Zn3 -179.2(5) 2_456
N10 C68 N9 C57 -0.9(7) .
N10 C68 N9 Zn2 175.4(4) .
C58 C57 N9 C68 1.2(7) .
C58 C57 N9 Zn2 -175.4(4) .
N9 C68 N10 C58 0.2(7) .
N9 C68 N10 C59 -176.7(5) .
C57 C58 N10 C68 0.5(7) .
C57 C58 N10 C59 177.5(5) .
C67 C59 N10 C68 -30.6(9) .
C60 C59 N10 C68 148.0(6) .
C67 C59 N10 C58 153.0(6) .
C60 C59 N10 C58 -28.4(8) .
N12 C65 N11 C63 -0.2(7) .
N12 C65 N11 C62 -175.7(5) .
C64 C63 N11 C65 0.3(6) .
C64 C63 N11 C62 175.8(5) .
C61 C62 N11 C65 143.2(6) .
C66 C62 N11 C65 -34.9(8) .
C61 C62 N11 C63 -31.4(8) .
C66 C62 N11 C63 150.5(6) .
N11 C65 N12 C64 0.0(7) .
N11 C65 N12 Zn3 177.6(4) 3_857
C63 C64 N12 C65 0.2(7) .
C63 C64 N12 Zn3 -177.0(4) 3_857
O2 C7 O1 Zn1 -5.2(6) 4_666
C1 C7 O1 Zn1 173.5(4) 4_666
O4 C8 O3 Zn1 -4.4(8) .
C3 C8 O3 Zn1 175.9(3) .
C6 C5 O5 C9 177.7(5) .
C4 C5 O5 C9 -3.0(9) .
C10 C9 O5 C5 -169.8(5) .
O7 C16 O6 Zn2 5.5(12) .
C13 C16 O6 Zn2 -170.4(6) .
O8 C23 O9 Zn2 -5.4(8) .
C17 C23 O9 Zn2 173.0(4) .
O10 C24 O11 Zn3 74.4(9) 3_756
C19 C24 O11 Zn3 -107.7(6) 3_756
C22 C21 O12 C25 -169.5(7) .
C20 C21 O12 C25 13.0(11) .
C26 C25 O12 C21 179.1(8) .
O13 C32 O14 Zn3 -9.1(15) .
C29 C32 O14 Zn3 169.4(7) .
C8 O3 Zn1 O1 -68.5(4) 4_565
C8 O3 Zn1 N1 57.1(5) .
C8 O3 Zn1 N5 178.2(4) .
C56 N1 Zn1 O3 -20.8(5) .
C45 N1 Zn1 O3 155.8(5) .
C56 N1 Zn1 O1 105.2(4) 4_565
C45 N1 Zn1 O1 -78.2(5) 4_565
C56 N1 Zn1 N5 -128.9(4) .
C45 N1 Zn1 N5 47.8(6) .
C44 N5 Zn1 O3 175.1(5) .
C33 N5 Zn1 O3 -1.0(5) .
C44 N5 Zn1 O1 59.5(5) 4_565
C33 N5 Zn1 O1 -116.5(5) 4_565
C44 N5 Zn1 N1 -67.5(5) .
C33 N5 Zn1 N1 116.5(5) .
C23 O9 Zn2 O6 178.6(5) .
C23 O9 Zn2 N4 -46.1(5) 3_557
C23 O9 Zn2 N9 74.5(5) .
C16 O6 Zn2 O9 79.5(7) .
C16 O6 Zn2 N4 -53.8(8) 3_557
C16 O6 Zn2 N9 -169.4(7) .
C68 N9 Zn2 O9 -55.7(6) .
C57 N9 Zn2 O9 120.1(5) .
C68 N9 Zn2 O6 -167.6(6) .
C57 N9 Zn2 O6 8.1(5) .
C68 N9 Zn2 N4 68.9(6) 3_557
C57 N9 Zn2 N4 -115.4(5) 3_557
C32 O14 Zn3 O11 -58.5(8) 3_756
C32 O14 Zn3 N12 67.2(8) 3_857
C32 O14 Zn3 N8 -173.4(8) 2_446
